data_7029072
loop_
_publ_author_name
'Molon, Mariusz'
'Gemel, Christian'
'Fischer, Roland A.'

_publ_section_title
;
 Organogallium- and organozinc-rich palladium and platinum clusters.
;
_journal_issue 8
_journal_name_full 'Dalton transactions (Cambridge, England : 2003)'
_journal_page_first 3114
_journal_page_last 3120
_journal_paper_doi 10.1039/c3dt53003e
_journal_volume 43
_journal_year 2014
_chemical_formula_moiety 'C6 H18 Ga3 P2 Pd2, 3(C10 H15)'
_chemical_formula_sum 'C36 H63 Ga3 P2 Pd2'
_chemical_formula_weight 979.76
_chemical_name_systematic
; 
 ? 
;
_space_group_IT_number 11
_symmetry_cell_setting monoclinic
_symmetry_space_group_name_Hall '-P 2yb'
_symmetry_space_group_name_H-M 'P 1 21/m 1'
_atom_sites_solution_hydrogens geom
_atom_sites_solution_primary direct
_atom_sites_solution_secondary difmap
_audit_creation_method SHELXL-97
_cell_angle_alpha 90.00
_cell_angle_beta 103.738(2)
_cell_angle_gamma 90.00
_cell_formula_units_Z 4
_cell_length_a 18.0920(5)
_cell_length_b 15.1214(4)
_cell_length_c 18.3971(4)
_cell_measurement_reflns_used 200
_cell_measurement_temperature 105(2)
_cell_measurement_theta_max 25.00
_cell_measurement_theta_min 2.93
_cell_volume 4889.0(2)
_computing_cell_refinement 'CrysAlis RED 1.171.13, Oxford Diffraction'
_computing_data_collection 'CrysAlis CCD 1.171.13, Oxford Diffraction'
_computing_data_reduction 'CrysAlis RED 1.171.13, Oxford Diffraction'
_computing_molecular_graphics SHELXL-97
_computing_publication_material SHELXL-97
_computing_structure_refinement 'SHELXL-97 (Sheldrick, 1997)'
_computing_structure_solution 'SHELXS-97 (Sheldrick, 1990)'
_diffrn_ambient_temperature 105(2)
_diffrn_measured_fraction_theta_full 0.997
_diffrn_measured_fraction_theta_max 0.997
_diffrn_measurement_device_type 'Sapphire2-CCD, Oxford Diffraction'
_diffrn_measurement_method '560 images at 1.0 deg. in \w and 25 sec.'
_diffrn_radiation_monochromator graphite
_diffrn_radiation_source 'Enhance (Mo) X-ray Source'
_diffrn_radiation_type MoK\a
_diffrn_radiation_wavelength 0.71073
_diffrn_reflns_av_R_equivalents 0.0645
_diffrn_reflns_av_sigmaI/netI 0.0532
_diffrn_reflns_limit_h_max 21
_diffrn_reflns_limit_h_min -21
_diffrn_reflns_limit_k_max 17
_diffrn_reflns_limit_k_min -17
_diffrn_reflns_limit_l_max 21
_diffrn_reflns_limit_l_min -21
_diffrn_reflns_number 44900
_diffrn_reflns_theta_full 25.00
_diffrn_reflns_theta_max 25.00
_diffrn_reflns_theta_min 2.93
_exptl_absorpt_coefficient_mu 2.438
_exptl_absorpt_correction_T_max 0.8326
_exptl_absorpt_correction_T_min 0.4507
_exptl_absorpt_correction_type empirical
_exptl_absorpt_process_details sadabs
_exptl_crystal_colour yellow
_exptl_crystal_density_diffrn 1.331
_exptl_crystal_density_method 'not measured'
_exptl_crystal_description plate
_exptl_crystal_F_000 1976
_exptl_crystal_size_max 0.39
_exptl_crystal_size_mid 0.28
_exptl_crystal_size_min 0.08
_platon_squeeze_details
;
;
_refine_diff_density_max 1.304
_refine_diff_density_min -1.474
_refine_diff_density_rms 0.125
_refine_ls_extinction_method none
_refine_ls_goodness_of_fit_ref 1.052
_refine_ls_hydrogen_treatment constr
_refine_ls_matrix_type full
_refine_ls_number_parameters 438
_refine_ls_number_reflns 8937
_refine_ls_number_restraints 48
_refine_ls_restrained_S_all 1.097
_refine_ls_R_factor_all 0.0716
_refine_ls_R_factor_gt 0.0466
_refine_ls_shift/su_max 0.001
_refine_ls_shift/su_mean 0.000
_refine_ls_structure_factor_coef Fsqd
_refine_ls_weighting_details 'calc w=1/[\s^2^(Fo^2^)+(0.0692P)^2^+0.0000P] where P=(Fo^2^+2Fc^2^)/3'
_refine_ls_weighting_scheme calc
_refine_ls_wR_factor_gt 0.1154
_refine_ls_wR_factor_ref 0.1254
_reflns_number_gt 6445
_reflns_number_total 8937
_reflns_threshold_expression >2sigma(I)
_cod_data_source_file c3dt53003e.txt
_cod_data_source_block 1a
_cod_original_sg_symbol_H-M 'P 21/m'
_cod_database_code 7029072

loop_
_symmetry_equiv_pos_as_xyz
'x, y, z'
'-x, y+1/2, -z'
'-x, -y, -z'
'x, -y-1/2, z'

loop_
_atom_site_label
_atom_site_type_symbol
_atom_site_fract_x
_atom_site_fract_y
_atom_site_fract_z
_atom_site_U_iso_or_equiv
_atom_site_adp_type
_atom_site_occupancy
_atom_site_symmetry_multiplicity
_atom_site_calc_flag
_atom_site_refinement_flags
Pd4 Pd 0.18001(3) 0.7500 0.01640(3) 0.02258(16) Uani 1 2 d S
C4 C 0.6407(4) 0.5042(5) -0.5916(5) 0.060(2) Uani 1 1 d U
P4 P 0.08984(12) 0.7500 -0.09299(11) 0.0271(5) Uani 1 2 d S
Ga4 Ga 0.14418(5) 0.7500 0.13710(5) 0.0264(2) Uani 1 2 d S
Pd3 Pd 0.28332(4) 0.7500 0.14345(3) 0.02720(17) Uani 1 2 d S
C3 C 0.6649(4) 0.5140(4) -0.6584(4) 0.053(2) Uani 1 1 d U
P3 P 0.37511(14) 0.7500 0.25168(12) 0.0443(7) Uani 1 2 d S
Ga3 Ga 0.27134(4) 0.62616(5) 0.05246(4) 0.0406(2) Uani 1 1 d .
Pd2 Pd 0.71149(3) 0.7500 -0.49117(3) 0.02518(17) Uani 1 2 d S
C2 C 0.7436(4) 0.4970(4) -0.6434(3) 0.0330(15) Uani 1 1 d .
P2 P 0.61844(13) 0.7500 -0.42689(11) 0.0331(6) Uani 1 2 d S
Ga2 Ga 0.85055(5) 0.7500 -0.43172(4) 0.0258(2) Uani 1 2 d S
Pd1 Pd 0.81547(3) 0.7500 -0.56927(3) 0.02330(16) Uani 1 2 d S
C1 C 0.7675(4) 0.4784(6) -0.5674(3) 0.061(2) Uani 1 1 d .
P1 P 0.90645(13) 0.7500 -0.63619(12) 0.0304(5) Uani 1 2 d S
Ga1 Ga 0.72367(4) 0.62624(5) -0.57665(4) 0.0408(2) Uani 1 1 d .
C9 C 0.5611(6) 0.5118(8) -0.5772(8) 0.130(4) Uani 1 1 d U
H9A H 0.5255 0.5335 -0.6224 0.195 Uiso 1 1 calc R
H9B H 0.5623 0.5531 -0.5359 0.195 Uiso 1 1 calc R
H9C H 0.5444 0.4535 -0.5640 0.195 Uiso 1 1 calc R
C10 C 0.7056(8) 0.4666(9) -0.4522(6) 0.146(5) Uani 1 1 d U
H10A H 0.7375 0.4152 -0.4337 0.219 Uiso 1 1 calc R
H10B H 0.6538 0.4560 -0.4467 0.219 Uiso 1 1 calc R
H10C H 0.7266 0.5190 -0.4232 0.219 Uiso 1 1 calc R
C11 C 0.8897(3) 0.7046(4) -0.3052(3) 0.0278(13) Uani 1 1 d .
C12 C 0.9463(3) 0.6743(4) -0.3416(3) 0.0308(14) Uani 1 1 d .
C8 C 0.6158(7) 0.5337(7) -0.7341(5) 0.130(4) Uani 1 1 d U
H8A H 0.5624 0.5350 -0.7314 0.195 Uiso 1 1 calc R
H8B H 0.6229 0.4877 -0.7693 0.195 Uiso 1 1 calc R
H8C H 0.6300 0.5913 -0.7512 0.195 Uiso 1 1 calc R
C7 C 0.7920(6) 0.4955(6) -0.6982(5) 0.093(4) Uani 1 1 d .
H7A H 0.7620 0.5146 -0.7472 0.140 Uiso 1 1 calc R
H7B H 0.8108 0.4352 -0.7020 0.140 Uiso 1 1 calc R
H7C H 0.8353 0.5356 -0.6814 0.140 Uiso 1 1 calc R
C6 C 0.8497(6) 0.4591(9) -0.5270(6) 0.125(4) Uani 1 1 d U
H6A H 0.8804 0.4517 -0.5639 0.187 Uiso 1 1 calc R
H6B H 0.8516 0.4047 -0.4977 0.187 Uiso 1 1 calc R
H6C H 0.8698 0.5084 -0.4936 0.187 Uiso 1 1 calc R
C5 C 0.7040(6) 0.4820(5) -0.5363(4) 0.074(3) Uani 1 1 d .
C40 C 0.1214(6) 0.7500 -0.1794(5) 0.045(2) Uani 1 2 d S
H40A H 0.0788 0.7656 -0.2212 0.068 Uiso 0.50 1 calc PR
H40B H 0.1402 0.6910 -0.1879 0.068 Uiso 0.50 1 calc PR
H40C H 0.1624 0.7933 -0.1759 0.068 Uiso 0.50 1 calc PR
C15 C 0.9699(5) 0.5804(5) -0.3512(4) 0.059(2) Uani 1 1 d .
H15A H 0.9280 0.5403 -0.3487 0.088 Uiso 1 1 calc R
H15B H 1.0146 0.5656 -0.3114 0.088 Uiso 1 1 calc R
H15C H 0.9824 0.5741 -0.4000 0.088 Uiso 1 1 calc R
C14 C 0.8390(4) 0.6451(5) -0.2728(4) 0.056(2) Uani 1 1 d .
H14A H 0.7965 0.6795 -0.2632 0.083 Uiso 1 1 calc R
H14B H 0.8683 0.6195 -0.2258 0.083 Uiso 1 1 calc R
H14C H 0.8194 0.5976 -0.3083 0.083 Uiso 1 1 calc R
C13 C 0.9819(4) 0.7500 -0.3625(4) 0.0260(18) Uani 1 2 d S
C22 C 0.2551(4) 0.4977(4) -0.0234(3) 0.0403(17) Uani 1 1 d .
C21 C 0.2319(4) 0.4755(6) 0.0426(4) 0.054(2) Uani 1 1 d .
C20 C 0.6127(4) 0.6564(6) -0.3649(4) 0.070(3) Uani 1 1 d .
H20A H 0.6059 0.6014 -0.3939 0.105 Uiso 1 1 calc R
H20B H 0.5694 0.6649 -0.3422 0.105 Uiso 1 1 calc R
H20C H 0.6597 0.6530 -0.3255 0.105 Uiso 1 1 calc R
C19 C 0.5218(5) 0.7500 -0.4835(5) 0.055(3) Uani 1 2 d S
H19A H 0.5172 0.7932 -0.5241 0.082 Uiso 0.50 1 calc PR
H19B H 0.4868 0.7659 -0.4524 0.082 Uiso 0.50 1 calc PR
H19C H 0.5090 0.6910 -0.5048 0.082 Uiso 0.50 1 calc PR
C18 C 0.8749(6) 0.7500 -0.7394(5) 0.060(3) Uani 1 2 d S
H18A H 0.9180 0.7650 -0.7609 0.090 Uiso 0.50 1 calc PR
H18B H 0.8344 0.7938 -0.7553 0.090 Uiso 0.50 1 calc PR
H18C H 0.8557 0.6912 -0.7567 0.090 Uiso 0.50 1 calc PR
C17 C 0.9735(4) 0.6572(5) -0.6213(4) 0.053(2) Uani 1 1 d .
H17A H 0.9457 0.6020 -0.6363 0.080 Uiso 1 1 calc R
H17B H 0.9997 0.6539 -0.5682 0.080 Uiso 1 1 calc R
H17C H 1.0109 0.6659 -0.6514 0.080 Uiso 1 1 calc R
C16 C 1.0470(5) 0.7500 -0.4006(5) 0.048(3) Uani 1 2 d S
H16A H 1.0941 0.7334 -0.3645 0.073 Uiso 0.50 1 calc PR
H16B H 1.0528 0.8092 -0.4202 0.073 Uiso 0.50 1 calc PR
H16C H 1.0366 0.7074 -0.4419 0.073 Uiso 0.50 1 calc PR
C23 C 0.3325(4) 0.5189(5) -0.0046(4) 0.0482(19) Uani 1 1 d .
C31 C 0.0121(5) 0.7500 0.1453(4) 0.0297(19) Uani 1 2 d S
C30 C 0.2965(8) 0.4646(9) 0.1840(5) 0.150(7) Uani 1 1 d .
H30A H 0.2493 0.4338 0.1858 0.225 Uiso 1 1 calc R
H30B H 0.2992 0.5207 0.2112 0.225 Uiso 1 1 calc R
H30C H 0.3402 0.4276 0.2074 0.225 Uiso 1 1 calc R
C29 C 0.4397(4) 0.5209(7) 0.1181(6) 0.090(3) Uani 1 1 d .
H29A H 0.4657 0.4636 0.1239 0.136 Uiso 1 1 calc R
H29B H 0.4397 0.5448 0.1676 0.136 Uiso 1 1 calc R
H29C H 0.4662 0.5619 0.0918 0.136 Uiso 1 1 calc R
C28 C 0.3792(6) 0.5446(8) -0.0585(6) 0.111(4) Uani 1 1 d U
H28A H 0.4077 0.4931 -0.0692 0.166 Uiso 1 1 calc R
H28B H 0.4149 0.5916 -0.0364 0.166 Uiso 1 1 calc R
H28C H 0.3456 0.5661 -0.1050 0.166 Uiso 1 1 calc R
C27 C 0.2022(5) 0.4959(6) -0.1007(4) 0.074(3) Uani 1 1 d .
H27A H 0.2275 0.5234 -0.1365 0.112 Uiso 1 1 calc R
H27B H 0.1556 0.5286 -0.1001 0.112 Uiso 1 1 calc R
H27C H 0.1894 0.4345 -0.1155 0.112 Uiso 1 1 calc R
C26 C 0.1545(6) 0.4497(9) 0.0500(5) 0.114(5) Uani 1 1 d .
H26A H 0.1161 0.4748 0.0084 0.171 Uiso 1 1 calc R
H26B H 0.1464 0.4724 0.0974 0.171 Uiso 1 1 calc R
H26C H 0.1501 0.3851 0.0493 0.171 Uiso 1 1 calc R
C25 C 0.2977(5) 0.4827(6) 0.1028(4) 0.061(2) Uani 1 1 d .
C24 C 0.3592(4) 0.5090(5) 0.0740(4) 0.0481(18) Uani 1 1 d .
C38 C 0.4735(5) 0.7500 0.2437(5) 0.044(2) Uani 1 2 d S
H38A H 0.4797 0.7937 0.2062 0.067 Uiso 0.50 1 calc PR
H38B H 0.4867 0.6912 0.2283 0.067 Uiso 0.50 1 calc PR
H38C H 0.5071 0.7651 0.2922 0.067 Uiso 0.50 1 calc PR
C37 C 0.3785(5) 0.6532(7) 0.3147(4) 0.093(3) Uani 1 1 d U
H37A H 0.3822 0.5987 0.2869 0.140 Uiso 1 1 calc R
H37B H 0.3322 0.6517 0.3335 0.140 Uiso 1 1 calc R
H37C H 0.4231 0.6581 0.3569 0.140 Uiso 1 1 calc R
C36 C 0.1565(4) 0.6446(5) 0.3011(4) 0.0510(19) Uani 1 1 d .
H36A H 0.1775 0.5981 0.2749 0.077 Uiso 1 1 calc R
H36B H 0.1274 0.6176 0.3340 0.077 Uiso 1 1 calc R
H36C H 0.1981 0.6800 0.3312 0.077 Uiso 1 1 calc R
C35 C 0.0269(5) 0.5796(5) 0.1620(4) 0.055(2) Uani 1 1 d .
H35A H 0.0068 0.5755 0.1077 0.083 Uiso 1 1 calc R
H35B H -0.0120 0.5597 0.1875 0.083 Uiso 1 1 calc R
H35C H 0.0722 0.5422 0.1770 0.083 Uiso 1 1 calc R
C34 C -0.0520(5) 0.7500 0.0771(5) 0.045(2) Uani 1 2 d S
H34A H -0.0381 0.7858 0.0380 0.068 Uiso 0.50 1 calc PR
H34B H -0.0975 0.7750 0.0894 0.068 Uiso 0.50 1 calc PR
H34C H -0.0625 0.6892 0.0591 0.068 Uiso 0.50 1 calc PR
C33 C 0.1058(3) 0.7022(4) 0.2459(3) 0.0337(14) Uani 1 1 d .
C32 C 0.0479(3) 0.6746(4) 0.1832(3) 0.0296(14) Uani 1 1 d .
C39 C 0.0236(4) 0.6582(5) -0.1098(4) 0.0480(18) Uani 1 1 d .
H39A H -0.0137 0.6672 -0.1575 0.072 Uiso 1 1 calc R
H39B H -0.0028 0.6547 -0.0692 0.072 Uiso 1 1 calc R
H39C H 0.0514 0.6030 -0.1120 0.072 Uiso 1 1 calc R

loop_
_atom_site_aniso_label
_atom_site_aniso_U_11
_atom_site_aniso_U_22
_atom_site_aniso_U_33
_atom_site_aniso_U_23
_atom_site_aniso_U_13
_atom_site_aniso_U_12
Pd4 0.0206(3) 0.0319(4) 0.0141(3) 0.000 0.0019(2) 0.000
C4 0.043(4) 0.027(4) 0.118(6) -0.009(4) 0.035(4) -0.008(3)
P4 0.0273(12) 0.0318(13) 0.0188(10) 0.000 -0.0015(8) 0.000
Ga4 0.0263(5) 0.0329(6) 0.0229(4) 0.000 0.0113(4) 0.000
Pd3 0.0220(3) 0.0447(4) 0.0134(3) 0.000 0.0014(2) 0.000
C3 0.059(5) 0.024(4) 0.054(4) -0.014(3) -0.033(4) 0.006(3)
P3 0.0306(14) 0.076(2) 0.0210(11) 0.000 -0.0039(9) 0.000
Ga3 0.0384(4) 0.0564(5) 0.0239(3) -0.0089(3) 0.0011(3) 0.0225(4)
Pd2 0.0222(3) 0.0397(4) 0.0145(3) 0.000 0.0060(2) 0.000
C2 0.043(4) 0.032(4) 0.023(3) -0.007(3) 0.006(3) -0.013(3)
P2 0.0223(12) 0.0594(16) 0.0184(10) 0.000 0.0068(9) 0.000
Ga2 0.0246(5) 0.0339(6) 0.0178(4) 0.000 0.0026(4) 0.000
Pd1 0.0244(3) 0.0299(4) 0.0177(3) 0.000 0.0093(2) 0.000
C1 0.064(5) 0.085(6) 0.031(4) 0.005(4) 0.007(3) 0.053(5)
P1 0.0347(13) 0.0324(13) 0.0309(11) 0.000 0.0213(10) 0.000
Ga1 0.0425(4) 0.0532(5) 0.0313(4) -0.0206(3) 0.0177(3) -0.0222(4)
C9 0.084(7) 0.101(7) 0.216(9) -0.054(7) 0.056(7) -0.020(6)
C10 0.199(10) 0.150(9) 0.116(7) 0.051(6) 0.094(7) 0.061(8)
C11 0.020(3) 0.042(3) 0.017(3) 0.013(2) -0.005(2) -0.002(3)
C12 0.030(3) 0.028(3) 0.028(3) 0.003(2) -0.004(3) 0.002(3)
C8 0.142(8) 0.111(7) 0.088(6) -0.045(5) -0.068(5) 0.061(6)
C7 0.165(11) 0.068(6) 0.078(6) -0.042(5) 0.090(7) -0.051(7)
C6 0.096(7) 0.170(9) 0.091(6) -0.045(6) -0.011(5) 0.067(6)
C5 0.117(8) 0.057(6) 0.068(5) 0.041(4) 0.062(6) 0.050(5)
C40 0.046(6) 0.057(7) 0.030(5) 0.000 0.002(4) 0.000
C15 0.060(5) 0.031(4) 0.078(5) 0.004(4) 0.001(4) 0.012(4)
C14 0.042(4) 0.077(6) 0.046(4) 0.026(4) 0.006(3) -0.012(4)
C13 0.021(4) 0.035(5) 0.020(4) 0.000 0.002(3) 0.000
C22 0.056(5) 0.035(4) 0.032(3) -0.001(3) 0.014(3) 0.018(3)
C21 0.046(5) 0.082(6) 0.037(4) -0.002(4) 0.013(3) -0.017(4)
C20 0.048(5) 0.113(7) 0.061(5) 0.042(5) 0.037(4) 0.009(5)
C19 0.025(5) 0.093(9) 0.042(6) 0.000 -0.002(4) 0.000
C18 0.066(8) 0.089(9) 0.035(5) 0.000 0.031(5) 0.000
C17 0.054(5) 0.046(5) 0.070(5) 0.001(4) 0.037(4) 0.009(4)
C16 0.036(6) 0.075(8) 0.036(5) 0.000 0.011(4) 0.000
C23 0.053(5) 0.034(4) 0.070(5) -0.018(3) 0.038(4) 0.006(3)
C31 0.025(5) 0.033(5) 0.038(5) 0.000 0.020(4) 0.000
C30 0.201(15) 0.172(13) 0.056(6) 0.046(7) -0.012(7) -0.110(12)
C29 0.036(5) 0.074(7) 0.146(9) -0.034(6) -0.009(5) 0.014(5)
C28 0.115(7) 0.129(8) 0.120(7) -0.042(6) 0.092(6) -0.023(6)
C27 0.112(8) 0.073(6) 0.031(4) -0.008(4) 0.002(4) 0.033(6)
C26 0.074(7) 0.198(13) 0.074(6) -0.029(7) 0.026(5) -0.076(8)
C25 0.069(6) 0.066(6) 0.036(4) 0.021(4) -0.012(4) -0.011(4)
C24 0.025(4) 0.036(4) 0.076(5) -0.004(4) -0.003(3) 0.011(3)
C38 0.037(6) 0.040(6) 0.048(6) 0.000 -0.008(4) 0.000
C37 0.062(5) 0.142(7) 0.059(5) 0.053(5) -0.018(4) -0.021(5)
C36 0.046(4) 0.059(5) 0.051(4) 0.024(4) 0.015(3) 0.005(4)
C35 0.057(5) 0.040(5) 0.069(5) -0.002(4) 0.015(4) -0.017(4)
C34 0.038(6) 0.063(7) 0.030(5) 0.000 0.001(4) 0.000
C33 0.034(4) 0.038(3) 0.035(3) 0.010(3) 0.019(3) 0.002(3)
C32 0.030(3) 0.027(3) 0.038(3) 0.000(3) 0.019(3) -0.002(3)
C39 0.044(4) 0.050(5) 0.041(4) -0.004(3) -0.007(3) -0.013(4)

loop_
_atom_type_symbol
_atom_type_description
_atom_type_scat_dispersion_real
_atom_type_scat_dispersion_imag
_atom_type_scat_source
C C 0.0033 0.0016 'International Tables Vol C Tables 4.2.6.8 and 6.1.1.4'
H H 0.0000 0.0000 'International Tables Vol C Tables 4.2.6.8 and 6.1.1.4'
P P 0.1023 0.0942 'International Tables Vol C Tables 4.2.6.8 and 6.1.1.4'
Ga Ga 0.2307 1.6083 'International Tables Vol C Tables 4.2.6.8 and 6.1.1.4'
Pd Pd -0.9988 1.0072 'International Tables Vol C Tables 4.2.6.8 and 6.1.1.4'

loop_
_geom_angle_atom_site_label_1
_geom_angle_atom_site_label_2
_geom_angle_atom_site_label_3
_geom_angle
_geom_angle_site_symmetry_1
_geom_angle_site_symmetry_3
P4 Pd4 Ga4 120.87(6) . .
P4 Pd4 Ga3 121.99(3) . 4_575
Ga4 Pd4 Ga3 93.46(3) . 4_575
P4 Pd4 Ga3 121.99(3) . .
Ga4 Pd4 Ga3 93.46(3) . .
Ga3 Pd4 Ga3 98.00(4) 4_575 .
P4 Pd4 Pd3 179.52(6) . .
Ga4 Pd4 Pd3 58.65(3) . .
Ga3 Pd4 Pd3 58.23(2) 4_575 .
Ga3 Pd4 Pd3 58.23(2) . .
C5 C4 C3 107.2(7) . .
C5 C4 C9 122.7(9) . .
C3 C4 C9 130.1(9) . .
C5 C4 Ga1 73.2(5) . .
C3 C4 Ga1 72.4(4) . .
C9 C4 Ga1 121.5(6) . .
C39 P4 C39 100.0(5) . 4_575
C39 P4 C40 100.6(3) . .
C39 P4 C40 100.6(3) 4_575 .
C39 P4 Pd4 117.3(2) . .
C39 P4 Pd4 117.3(2) 4_575 .
C40 P4 Pd4 117.9(3) . .
C33 Ga4 C33 35.4(3) . 4_575
C33 Ga4 C32 34.6(2) . .
C33 Ga4 C32 57.7(2) 4_575 .
C33 Ga4 C32 57.7(2) . 4_575
C33 Ga4 C32 34.6(2) 4_575 4_575
C32 Ga4 C32 56.7(3) . 4_575
C33 Ga4 C31 57.4(2) . .
C33 Ga4 C31 57.4(2) 4_575 .
C32 Ga4 C31 33.98(17) . .
C32 Ga4 C31 33.98(17) 4_575 .
C33 Ga4 Pd4 162.16(15) . .
C33 Ga4 Pd4 162.16(15) 4_575 .
C32 Ga4 Pd4 133.58(14) . .
C32 Ga4 Pd4 133.58(14) 4_575 .
C31 Ga4 Pd4 122.04(19) . .
C33 Ga4 Pd3 116.97(15) . .
C33 Ga4 Pd3 116.97(15) 4_575 .
C32 Ga4 Pd3 142.52(15) . .
C32 Ga4 Pd3 142.52(15) 4_575 .
C31 Ga4 Pd3 173.94(19) . .
Pd4 Ga4 Pd3 64.02(3) . .
P3 Pd3 Ga3 121.28(4) . 4_575
P3 Pd3 Ga3 121.28(4) . .
Ga3 Pd3 Ga3 97.71(4) 4_575 .
P3 Pd3 Ga4 124.16(7) . .
Ga3 Pd3 Ga4 92.46(3) 4_575 .
Ga3 Pd3 Ga4 92.46(3) . .
P3 Pd3 Pd4 178.51(7) . .
Ga3 Pd3 Pd4 58.03(2) 4_575 .
Ga3 Pd3 Pd4 58.03(2) . .
Ga4 Pd3 Pd4 57.33(3) . .
C4 C3 C2 108.6(6) . .
C4 C3 C8 126.6(9) . .
C2 C3 C8 124.7(9) . .
C4 C3 Ga1 72.8(4) . .
C2 C3 Ga1 74.0(4) . .
C8 C3 Ga1 122.2(6) . .
C38 P3 C37 99.3(4) . 4_575
C38 P3 C37 99.3(4) . .
C37 P3 C37 103.9(7) 4_575 .
C38 P3 Pd3 117.0(3) . .
C37 P3 Pd3 117.1(3) 4_575 .
C37 P3 Pd3 117.1(3) . .
C23 Ga3 C24 35.2(2) . .
C23 Ga3 C25 57.8(3) . .
C24 Ga3 C25 34.5(3) . .
C23 Ga3 C22 34.5(2) . .
C24 Ga3 C22 57.7(2) . .
C25 Ga3 C22 57.5(2) . .
C23 Ga3 C21 57.9(2) . .
C24 Ga3 C21 58.0(3) . .
C25 Ga3 C21 34.9(2) . .
C22 Ga3 C21 34.7(2) . .
C23 Ga3 Pd4 139.2(2) . .
C24 Ga3 Pd4 174.1(2) . .
C25 Ga3 Pd4 149.0(2) . .
C22 Ga3 Pd4 118.67(16) . .
C21 Ga3 Pd4 122.24(19) . .
C23 Ga3 Pd3 147.8(2) . .
C24 Ga3 Pd3 120.46(18) . .
C25 Ga3 Pd3 116.77(18) . .
C22 Ga3 Pd3 173.13(16) . .
C21 Ga3 Pd3 138.47(16) . .
Pd4 Ga3 Pd3 63.75(2) . .
P2 Pd2 Ga1 121.07(3) . 4_575
P2 Pd2 Ga1 121.07(3) . .
Ga1 Pd2 Ga1 97.57(4) 4_575 .
P2 Pd2 Ga2 124.47(6) . .
Ga1 Pd2 Ga2 92.61(3) 4_575 .
Ga1 Pd2 Ga2 92.61(3) . .
P2 Pd2 Pd1 178.19(6) . .
Ga1 Pd2 Pd1 58.08(2) 4_575 .
Ga1 Pd2 Pd1 58.08(2) . .
Ga2 Pd2 Pd1 57.34(3) . .
C1 C2 C3 107.0(6) . .
C1 C2 C7 125.9(7) . .
C3 C2 C7 127.1(7) . .
C1 C2 Ga1 72.3(4) . .
C3 C2 Ga1 71.4(4) . .
C7 C2 Ga1 123.3(5) . .
C19 P2 C20 99.7(3) . 4_575
C19 P2 C20 99.7(3) . .
C20 P2 C20 100.9(6) 4_575 .
C19 P2 Pd2 115.7(3) . .
C20 P2 Pd2 118.7(2) 4_575 .
C20 P2 Pd2 118.7(2) . .
C11 Ga2 C11 33.7(3) 4_575 .
C11 Ga2 C12 34.86(19) 4_575 4_575
C11 Ga2 C12 57.16(19) . 4_575
C11 Ga2 C12 57.16(19) 4_575 .
C11 Ga2 C12 34.86(19) . .
C12 Ga2 C12 57.3(3) 4_575 .
C11 Ga2 C13 56.9(2) 4_575 .
C11 Ga2 C13 56.9(2) . .
C12 Ga2 C13 34.18(17) 4_575 .
C12 Ga2 C13 34.18(17) . .
C11 Ga2 Pd1 162.85(15) 4_575 .
C11 Ga2 Pd1 162.85(15) . .
C12 Ga2 Pd1 133.04(14) 4_575 .
C12 Ga2 Pd1 133.04(14) . .
C13 Ga2 Pd1 121.59(17) . .
C11 Ga2 Pd2 117.81(14) 4_575 .
C11 Ga2 Pd2 117.81(14) . .
C12 Ga2 Pd2 142.64(15) 4_575 .
C12 Ga2 Pd2 142.64(15) . .
C13 Ga2 Pd2 174.41(17) . .
Pd1 Ga2 Pd2 64.00(3) . .
P1 Pd1 Ga2 120.89(7) . .
P1 Pd1 Ga1 122.01(3) . .
Ga2 Pd1 Ga1 93.56(3) . .
P1 Pd1 Ga1 122.01(3) . 4_575
Ga2 Pd1 Ga1 93.56(3) . 4_575
Ga1 Pd1 Ga1 97.75(4) . 4_575
P1 Pd1 Pd2 179.54(7) . .
Ga2 Pd1 Pd2 58.65(3) . .
Ga1 Pd1 Pd2 58.20(2) . .
Ga1 Pd1 Pd2 58.20(2) 4_575 .
C2 C1 C5 108.3(6) . .
C2 C1 C6 124.3(8) . .
C5 C1 C6 127.4(7) . .
C2 C1 Ga1 73.6(4) . .
C5 C1 Ga1 72.5(4) . .
C6 C1 Ga1 119.2(7) . .
C17 P1 C17 100.0(5) 4_575 .
C17 P1 C18 100.7(3) 4_575 .
C17 P1 C18 100.7(3) . .
C17 P1 Pd1 117.2(2) 4_575 .
C17 P1 Pd1 117.2(2) . .
C18 P1 Pd1 118.0(4) . .
C3 Ga1 C4 34.8(3) . .
C3 Ga1 C5 56.9(3) . .
C4 Ga1 C5 34.1(3) . .
C3 Ga1 C1 57.0(2) . .
C4 Ga1 C1 57.4(3) . .
C5 Ga1 C1 34.5(3) . .
C3 Ga1 C2 34.6(2) . .
C4 Ga1 C2 57.8(2) . .
C5 Ga1 C2 57.1(2) . .
C1 Ga1 C2 34.1(2) . .
C3 Ga1 Pd1 140.8(2) . .
C4 Ga1 Pd1 175.3(2) . .
C5 Ga1 Pd1 146.0(3) . .
C1 Ga1 Pd1 120.0(2) . .
C2 Ga1 Pd1 117.74(15) . .
C3 Ga1 Pd2 148.6(2) . .
C4 Ga1 Pd2 120.9(2) . .
C5 Ga1 Pd2 116.98(19) . .
C1 Ga1 Pd2 138.10(16) . .
C2 Ga1 Pd2 172.15(15) . .
Pd1 Ga1 Pd2 63.72(2) . .
C11 C11 C12 108.8(3) 4_575 .
C11 C11 C14 126.7(4) 4_575 .
C12 C11 C14 124.5(6) . .
C11 C11 Ga2 73.14(15) 4_575 .
C12 C11 Ga2 73.3(3) . .
C14 C11 Ga2 119.6(4) . .
C13 C12 C11 107.0(5) . .
C13 C12 C15 124.9(6) . .
C11 C12 C15 127.9(6) . .
C13 C12 Ga2 74.0(4) . .
C11 C12 Ga2 71.8(3) . .
C15 C12 Ga2 123.3(4) . .
C4 C5 C1 108.9(6) . .
C4 C5 C10 125.9(9) . .
C1 C5 C10 125.2(9) . .
C4 C5 Ga1 72.7(4) . .
C1 C5 Ga1 72.9(5) . .
C10 C5 Ga1 118.8(7) . .
C12 C13 C12 108.5(7) . 4_575
C12 C13 C16 125.8(4) . .
C12 C13 C16 125.8(4) 4_575 .
C12 C13 Ga2 71.9(4) . .
C12 C13 Ga2 71.9(4) 4_575 .
C16 C13 Ga2 122.4(5) . .
C23 C22 C21 109.0(6) . .
C23 C22 C27 127.5(7) . .
C21 C22 C27 123.5(7) . .
C23 C22 Ga3 71.9(4) . .
C21 C22 Ga3 73.2(4) . .
C27 C22 Ga3 122.1(5) . .
C22 C21 C25 106.6(6) . .
C22 C21 C26 128.1(7) . .
C25 C21 C26 125.3(7) . .
C22 C21 Ga3 72.2(4) . .
C25 C21 Ga3 71.8(4) . .
C26 C21 Ga3 120.9(7) . .
C22 C23 C24 107.9(6) . .
C22 C23 C28 125.8(8) . .
C24 C23 C28 126.2(8) . .
C22 C23 Ga3 73.6(4) . .
C24 C23 Ga3 72.5(4) . .
C28 C23 Ga3 121.1(6) . .
C32 C31 C32 107.8(7) 4_575 .
C32 C31 C34 126.1(4) 4_575 .
C32 C31 C34 126.1(4) . .
C32 C31 Ga4 71.9(4) 4_575 .
C32 C31 Ga4 71.9(4) . .
C34 C31 Ga4 121.8(5) . .
C24 C25 C21 108.6(6) . .
C24 C25 C30 128.4(8) . .
C21 C25 C30 123.0(8) . .
C24 C25 Ga3 72.2(4) . .
C21 C25 Ga3 73.2(4) . .
C30 C25 Ga3 120.0(7) . .
C25 C24 C23 107.8(6) . .
C25 C24 C29 125.8(8) . .
C23 C24 C29 126.3(8) . .
C25 C24 Ga3 73.2(4) . .
C23 C24 Ga3 72.3(4) . .
C29 C24 Ga3 122.2(5) . .
C32 C33 C33 107.0(4) . 4_575
C32 C33 C36 126.9(6) . .
C33 C33 C36 126.0(4) 4_575 .
C32 C33 Ga4 73.4(3) . .
C33 C33 Ga4 72.32(15) 4_575 .
C36 C33 Ga4 120.0(4) . .
C31 C32 C33 109.1(6) . .
C31 C32 C35 125.6(6) . .
C33 C32 C35 125.4(6) . .
C31 C32 Ga4 74.2(4) . .
C33 C32 Ga4 72.0(3) . .
C35 C32 Ga4 121.2(4) . .

loop_
_geom_bond_atom_site_label_1
_geom_bond_atom_site_label_2
_geom_bond_distance
_geom_bond_site_symmetry_2
Pd4 P4 2.270(2) .
Pd4 Ga4 2.4565(9) .
Pd4 Ga3 2.4812(8) 4_575
Pd4 Ga3 2.4812(8) .
Pd4 Pd3 2.6233(8) .
C4 C5 1.380(12) .
C4 C3 1.407(11) .
C4 C9 1.530(12) .
C4 Ga1 2.353(7) .
P4 C39 1.812(7) .
P4 C39 1.812(7) 4_575
P4 C40 1.813(9) .
Ga4 C33 2.381(5) .
Ga4 C33 2.381(5) 4_575
Ga4 C32 2.399(5) .
Ga4 C32 2.399(5) 4_575
Ga4 C31 2.429(8) .
Ga4 Pd3 2.4922(11) .
Pd3 P3 2.270(2) .
Pd3 Ga3 2.4866(8) 4_575
Pd3 Ga3 2.4866(8) .
C3 C2 1.409(10) .
C3 C8 1.492(10) .
C3 Ga1 2.348(6) .
P3 C38 1.821(10) .
P3 C37 1.859(8) 4_575
P3 C37 1.859(8) .
Ga3 C23 2.347(6) .
Ga3 C24 2.350(7) .
Ga3 C25 2.363(8) .
Ga3 C22 2.369(6) .
Ga3 C21 2.382(8) .
Pd2 P2 2.275(2) .
Pd2 Ga1 2.4877(7) 4_575
Pd2 Ga1 2.4877(7) .
Pd2 Ga2 2.4938(11) .
Pd2 Pd1 2.6245(8) .
C2 C1 1.391(8) .
C2 C7 1.484(9) .
C2 Ga1 2.382(6) .
P2 C19 1.811(9) .
P2 C20 1.836(7) 4_575
P2 C20 1.836(7) .
Ga2 C11 2.368(5) 4_575
Ga2 C11 2.368(5) .
Ga2 C12 2.387(6) 4_575
Ga2 C12 2.387(6) .
Ga2 C13 2.414(8) .
Ga2 Pd1 2.4584(9) .
Pd1 P1 2.278(2) .
Pd1 Ga1 2.4843(8) .
Pd1 Ga1 2.4843(8) 4_575
C1 C5 1.402(11) .
C1 C6 1.524(12) .
C1 Ga1 2.364(8) .
P1 C17 1.833(7) 4_575
P1 C17 1.833(7) .
P1 C18 1.848(9) .
Ga1 C5 2.359(8) .
C10 C5 1.557(12) .
C11 C11 1.373(12) 4_575
C11 C12 1.424(8) .
C11 C14 1.506(8) .
C12 C13 1.411(7) .
C12 C15 1.505(9) .
C13 C12 1.411(7) 4_575
C13 C16 1.508(11) .
C22 C23 1.397(10) .
C22 C21 1.416(9) .
C22 C27 1.513(9) .
C21 C25 1.425(10) .
C21 C26 1.492(11) .
C23 C24 1.419(10) .
C23 C28 1.499(10) .
C31 C32 1.411(8) 4_575
C31 C32 1.411(8) .
C31 C34 1.493(12) .
C30 C25 1.525(11) .
C29 C24 1.500(10) .
C25 C24 1.400(10) .
C36 C33 1.480(8) .
C35 C32 1.513(9) .
C33 C32 1.423(8) .
C33 C33 1.446(13) 4_575

loop_
_platon_squeeze_void_nr
_platon_squeeze_void_average_x
_platon_squeeze_void_average_y
_platon_squeeze_void_average_z
_platon_squeeze_void_volume
_platon_squeeze_void_count_electrons
1 0.500 0.250 1.143 475.4 17.8
2 0.499 0.750 0.857 475.5 17.8
